data_4333436
loop_
_publ_author_name
'Sasmal, Pijus K.'
'Patra, Ashis K.'
'Nethaji, Munirathinam'
'Chakravarty, Akhil R.'

_publ_section_title
;
 DNA Cleavage by New Oxovanadium(IV) Complexes ofN-Salicylidene \a-Amino
 Acids and Phenanthroline Bases in the Photodynamic Therapy Window
;
_journal_issue 26
_journal_name_full 'Inorganic Chemistry'
_journal_page_first 11112
_journal_page_last 11121
_journal_paper_doi 10.1021/ic7011793
_journal_volume 46
_journal_year 2007
_chemical_absolute_configuration rm
_chemical_formula_moiety 'C30.50 H24 N4 O4.50 V'
_chemical_formula_sum 'C30.5 H24 N4 O4.5 V'
_chemical_formula_weight 569.48
_chemical_name_systematic
;
 ?
;
_space_group_IT_number 19
_symmetry_cell_setting orthorhombic
_symmetry_space_group_name_Hall 'P 2ac 2ab'
_symmetry_space_group_name_H-M 'P 21 21 21'
_atom_sites_solution_hydrogens geom
_atom_sites_solution_primary direct
_atom_sites_solution_secondary difmap
_audit_creation_method SHELXL-97
_cell_angle_alpha 90.00
_cell_angle_beta 90.00
_cell_angle_gamma 90.00
_cell_formula_units_Z 8
_cell_length_a 10.420(7)
_cell_length_b 16.214(10)
_cell_length_c 31.66(2)
_cell_measurement_temperature 293(2)
_cell_volume 5349(6)
_computing_cell_refinement 'Bruker Smart'
_computing_data_collection 'Bruker Smart'
_computing_data_reduction 'Bruker Saint'
_computing_molecular_graphics 'Ortep-3 for Windows (Farrugia, 1997)'
_computing_publication_material 'WinGX publication routines (Farrugia, 1999)'
_computing_structure_refinement 'SHELXL-97 (Sheldrick, 1997)'
_computing_structure_solution 'SHELXS-97 (Sheldrick, 1997)'
_diffrn_ambient_temperature 293(2)
_diffrn_detector_area_resol_mean 0.3
_diffrn_measured_fraction_theta_full 0.992
_diffrn_measured_fraction_theta_max 0.992
_diffrn_measurement_device_type 'Bruker Smart CCD Area Detector'
_diffrn_measurement_method 'omega scans'
_diffrn_radiation_monochromator graphite
_diffrn_radiation_source 'fine-focus sealed tube'
_diffrn_radiation_type MoK\a
_diffrn_radiation_wavelength 0.71073
_diffrn_reflns_av_R_equivalents 0.1957
_diffrn_reflns_av_sigmaI/netI 0.1990
_diffrn_reflns_limit_h_max 12
_diffrn_reflns_limit_h_min -12
_diffrn_reflns_limit_k_max 18
_diffrn_reflns_limit_k_min -19
_diffrn_reflns_limit_l_max 38
_diffrn_reflns_limit_l_min -38
_diffrn_reflns_number 40016
_diffrn_reflns_theta_full 25.50
_diffrn_reflns_theta_max 25.50
_diffrn_reflns_theta_min 1.80
_exptl_absorpt_coefficient_mu 0.417
_exptl_absorpt_correction_T_max 0.9794
_exptl_absorpt_correction_T_min 0.9212
_exptl_absorpt_correction_type empirical
_exptl_absorpt_process_details SADABS(Sheldrick,1997)
_exptl_crystal_colour red
_exptl_crystal_density_diffrn 1.414
_exptl_crystal_density_method 'not measured'
_exptl_crystal_description needle
_exptl_crystal_F_000 2352
_exptl_crystal_size_max 0.20
_exptl_crystal_size_mid 0.12
_exptl_crystal_size_min 0.05
_refine_diff_density_max 0.456
_refine_diff_density_min -0.284
_refine_diff_density_rms 0.070
_refine_ls_abs_structure_details 'Flack H D (1983), Acta Cryst. A39, 876-881'
_refine_ls_abs_structure_Flack -0.01(4)
_refine_ls_extinction_method none
_refine_ls_goodness_of_fit_ref 1.036
_refine_ls_hydrogen_treatment constr
_refine_ls_matrix_type full
_refine_ls_number_parameters 721
_refine_ls_number_reflns 9873
_refine_ls_number_restraints 0
_refine_ls_restrained_S_all 1.036
_refine_ls_R_factor_all 0.2031
_refine_ls_R_factor_gt 0.0959
_refine_ls_shift/su_max 0.001
_refine_ls_shift/su_mean 0.000
_refine_ls_structure_factor_coef Fsqd
_refine_ls_weighting_details 'calc w=1/[\s^2^(Fo^2^)+(0.0540P)^2^+0.0000P] where P=(Fo^2^+2Fc^2^)/3'
_refine_ls_weighting_scheme calc
_refine_ls_wR_factor_gt 0.1444
_refine_ls_wR_factor_ref 0.1819
_reflns_number_gt 4810
_reflns_number_total 9873
_reflns_threshold_expression >2sigma(I)
_cod_data_source_file ic7011793sup3.cif
_cod_data_source_block arc3
_cod_depositor_comments
;
The following automatic conversions were performed:

'_symmetry_cell_setting' value 'Orthorhombic' changed to
'orthorhombic' according to
/home/saulius/struct/CIF-dictionaries/cif_core.dic dictionary named
'cif_core.dic' version 2.4.2 from 2011-04-26.

Automatic conversion script
Id: cif_fix_values 1891 2012-01-12 08:04:46Z andrius 
;
_cod_original_cell_volume 5350(6)
_cod_original_sg_symbol_H-M P212121
_cod_original_formula_sum 'C30.50 H24 N4 O4.50 V'
_cod_database_code 4333436

loop_
_symmetry_equiv_pos_as_xyz
'x, y, z'
'-x+1/2, -y, z+1/2'
'-x, y+1/2, -z+1/2'
'x+1/2, -y+1/2, -z'

loop_
_atom_site_label
_atom_site_type_symbol
_atom_site_fract_x
_atom_site_fract_y
_atom_site_fract_z
_atom_site_U_iso_or_equiv
_atom_site_adp_type
_atom_site_occupancy
_atom_site_symmetry_multiplicity
_atom_site_calc_flag
_atom_site_refinement_flags
V1 V 0.88147(14) 1.00124(10) 0.82578(5) 0.0472(4) Uani 1 1 d .
V2 V 0.25224(15) 1.05434(8) 0.95410(4) 0.0377(4) Uani 1 1 d .
C1 C 1.0806(9) 1.1402(7) 0.8389(3) 0.057(3) Uani 1 1 d .
H1 H 1.1371 1.0962 0.8420 0.068 Uiso 1 1 calc R
C2 C 1.1304(11) 1.2211(7) 0.8383(3) 0.078(3) Uani 1 1 d .
H2 H 1.2177 1.2307 0.8419 0.094 Uiso 1 1 calc R
C3 C 1.0479(12) 1.2842(7) 0.8322(3) 0.079(3) Uani 1 1 d .
H3 H 1.0802 1.3375 0.8303 0.094 Uiso 1 1 calc R
C4 C 0.9160(10) 1.2720(6) 0.8287(3) 0.057(3) Uani 1 1 d .
C5 C 0.8221(12) 1.3348(6) 0.8258(3) 0.072(3) Uani 1 1 d .
H5 H 0.8493 1.3893 0.8236 0.087 Uiso 1 1 calc R
C6 C 0.7000(12) 1.3200(6) 0.8260(4) 0.079(3) Uani 1 1 d .
H6 H 0.6430 1.3640 0.8251 0.095 Uiso 1 1 calc R
C7 C 0.6485(10) 1.2350(6) 0.8275(3) 0.060(3) Uani 1 1 d .
C8 C 0.5212(11) 1.2156(6) 0.8277(4) 0.082(4) Uani 1 1 d .
H8 H 0.4589 1.2567 0.8282 0.098 Uiso 1 1 calc R
C9 C 0.4872(10) 1.1335(7) 0.8271(3) 0.084(4) Uani 1 1 d .
H9 H 0.4012 1.1182 0.8272 0.101 Uiso 1 1 calc R
C10 C 0.5835(9) 1.0735(5) 0.8265(3) 0.053(3) Uani 1 1 d .
H10 H 0.5588 1.0185 0.8261 0.063 Uiso 1 1 calc R
C11 C 0.7404(9) 1.1730(5) 0.8279(2) 0.039(2) Uani 1 1 d .
C12 C 0.8742(9) 1.1889(6) 0.8302(3) 0.044(2) Uani 1 1 d .
C13 C 0.8075(9) 0.9977(6) 0.7348(3) 0.049(2) Uani 1 1 d .
C14 C 0.8138(10) 1.0289(6) 0.6932(3) 0.072(3) Uani 1 1 d .
H14 H 0.8686 1.0732 0.6883 0.086 Uiso 1 1 calc R
C15 C 0.7463(12) 0.9995(8) 0.6595(3) 0.079(3) Uani 1 1 d .
H15 H 0.7537 1.0248 0.6333 0.095 Uiso 1 1 calc R
C16 C 0.6658(11) 0.9313(8) 0.6646(3) 0.079(3) Uani 1 1 d .
H16 H 0.6211 0.9084 0.6421 0.095 Uiso 1 1 calc R
C17 C 0.6564(10) 0.8998(6) 0.7049(3) 0.069(3) Uani 1 1 d .
H17 H 0.5979 0.8572 0.7092 0.083 Uiso 1 1 calc R
C18 C 0.7260(9) 0.9259(5) 0.7392(3) 0.048(3) Uani 1 1 d .
C19 C 0.7107(9) 0.8846(6) 0.7790(3) 0.054(3) Uani 1 1 d .
H19 H 0.6574 0.8386 0.7790 0.065 Uiso 1 1 calc R
C20 C 0.7330(9) 0.8561(5) 0.8519(2) 0.046(2) Uani 1 1 d .
H20 H 0.6477 0.8310 0.8497 0.055 Uiso 1 1 calc R
C21 C 0.8388(10) 0.7868(6) 0.8580(3) 0.064(3) Uani 1 1 d .
H21A H 0.9203 0.8134 0.8639 0.076 Uiso 1 1 calc R
H21B H 0.8163 0.7541 0.8825 0.076 Uiso 1 1 calc R
C22 C 0.8559(10) 0.7297(6) 0.8208(3) 0.059(3) Uani 1 1 d .
C23 C 0.7711(10) 0.6665(6) 0.8066(3) 0.055(3) Uani 1 1 d .
C24 C 0.6476(12) 0.6429(7) 0.8169(3) 0.083(4) Uani 1 1 d .
H24 H 0.6007 0.6724 0.8368 0.099 Uiso 1 1 calc R
C25 C 0.5945(13) 0.5746(8) 0.7971(4) 0.104(5) Uani 1 1 d .
H25 H 0.5122 0.5578 0.8045 0.125 Uiso 1 1 calc R
C26 C 0.6600(14) 0.5316(7) 0.7670(4) 0.100(4) Uani 1 1 d .
H26 H 0.6216 0.4859 0.7545 0.121 Uiso 1 1 calc R
C27 C 0.7808(13) 0.5541(7) 0.7549(3) 0.084(4) Uani 1 1 d .
H27 H 0.8254 0.5253 0.7342 0.101 Uiso 1 1 calc R
C28 C 0.8339(12) 0.6223(7) 0.7752(3) 0.062(3) Uani 1 1 d .
C29 C 0.9634(11) 0.7218(7) 0.7980(4) 0.073(3) Uani 1 1 d .
H29 H 1.0362 0.7544 0.8011 0.087 Uiso 1 1 calc R
C31 C 0.5674(9) 1.0964(6) 0.9430(3) 0.050(2) Uani 1 1 d .
H31 H 0.5789 1.0395 0.9432 0.059 Uiso 1 1 calc R
C30 C 0.7384(10) 0.9132(6) 0.8890(3) 0.047(2) Uani 1 1 d .
C32 C 0.6764(9) 1.1454(7) 0.9397(3) 0.059(3) Uani 1 1 d .
H32 H 0.7574 1.1221 0.9365 0.071 Uiso 1 1 calc R
C33 C 0.6602(10) 1.2294(7) 0.9412(3) 0.063(3) Uani 1 1 d .
H33 H 0.7313 1.2640 0.9404 0.076 Uiso 1 1 calc R
C34 C 0.5391(9) 1.2625(6) 0.9438(3) 0.047(2) Uani 1 1 d .
C35 C 0.5137(10) 1.3518(5) 0.9445(3) 0.059(3) Uani 1 1 d .
H35 H 0.5811 1.3894 0.9435 0.071 Uiso 1 1 calc R
C36 C 0.3933(10) 1.3780(5) 0.9466(3) 0.053(3) Uani 1 1 d .
H36 H 0.3793 1.4346 0.9479 0.063 Uiso 1 1 calc R
C37 C 0.2844(8) 1.3253(5) 0.9472(2) 0.038(2) Uani 1 1 d .
C38 C 0.1568(10) 1.3503(6) 0.9476(3) 0.061(3) Uani 1 1 d .
H38 H 0.1385 1.4063 0.9462 0.073 Uiso 1 1 calc R
C39 C 0.0579(11) 1.2960(7) 0.9500(3) 0.066(3) Uani 1 1 d .
H39 H -0.0269 1.3135 0.9518 0.079 Uiso 1 1 calc R
C40 C 0.0907(9) 1.2118(6) 0.9497(3) 0.050(3) Uani 1 1 d .
H40 H 0.0246 1.1733 0.9497 0.060 Uiso 1 1 calc R
C41 C 0.3076(8) 1.2397(5) 0.9477(3) 0.035(2) Uani 1 1 d .
C42 C 0.4351(8) 1.2095(5) 0.9462(2) 0.033(2) Uani 1 1 d .
C43 C 0.3520(7) 1.0140(4) 1.0412(3) 0.037(2) Uani 1 1 d .
C44 C 0.3533(8) 1.0288(5) 1.0844(3) 0.049(2) Uani 1 1 d .
H44 H 0.3116 1.0757 1.0943 0.058 Uiso 1 1 calc R
C45 C 0.4103(10) 0.9800(6) 1.1127(3) 0.065(3) Uani 1 1 d .
H45 H 0.4083 0.9940 1.1411 0.078 Uiso 1 1 calc R
C46 C 0.4731(10) 0.9080(6) 1.0999(3) 0.067(3) Uani 1 1 d .
H46 H 0.5129 0.8734 1.1193 0.080 Uiso 1 1 calc R
C47 C 0.4733(9) 0.8907(6) 1.0575(3) 0.057(3) Uani 1 1 d .
H47 H 0.5178 0.8444 1.0483 0.069 Uiso 1 1 calc R
C48 C 0.4097(8) 0.9394(6) 1.0269(2) 0.041(2) Uani 1 1 d .
C49 C 0.4055(8) 0.9117(5) 0.9846(3) 0.041(2) Uani 1 1 d .
H49 H 0.4515 0.8639 0.9788 0.049 Uiso 1 1 calc R
C50 C 0.3432(8) 0.9019(5) 0.9123(2) 0.037(2) Uani 1 1 d .
H50 H 0.4242 0.8730 0.9070 0.044 Uiso 1 1 calc R
C51 C 0.2291(8) 0.8391(5) 0.9122(3) 0.043(2) Uani 1 1 d .
H51A H 0.1497 0.8682 0.9181 0.051 Uiso 1 1 calc R
H51B H 0.2218 0.8141 0.8845 0.051 Uiso 1 1 calc R
C52 C 0.2486(9) 0.7723(4) 0.9450(3) 0.038(2) Uani 1 1 d .
C53 C 0.3447(8) 0.7074(5) 0.9439(3) 0.036(2) Uani 1 1 d .
C54 C 0.4372(10) 0.6845(6) 0.9150(3) 0.057(3) Uani 1 1 d .
H54 H 0.4456 0.7121 0.8894 0.069 Uiso 1 1 calc R
C55 C 0.5184(10) 0.6182(6) 0.9254(3) 0.062(3) Uani 1 1 d .
H55 H 0.5809 0.6013 0.9063 0.075 Uiso 1 1 calc R
C56 C 0.5060(10) 0.5780(5) 0.9637(3) 0.058(3) Uani 1 1 d .
H56 H 0.5619 0.5350 0.9702 0.070 Uiso 1 1 calc R
C57 C 0.4136(9) 0.5998(6) 0.9922(3) 0.054(3) Uani 1 1 d .
H57 H 0.4045 0.5714 1.0176 0.065 Uiso 1 1 calc R
C58 C 0.3335(9) 0.6658(5) 0.9822(3) 0.039(2) Uani 1 1 d .
C59 C 0.1873(9) 0.7660(5) 0.9825(3) 0.045(2) Uani 1 1 d .
H59 H 0.1211 0.8003 0.9914 0.054 Uiso 1 1 calc R
C60 C 0.3222(8) 0.9678(6) 0.8791(3) 0.045(3) Uani 1 1 d .
C61 C 0.3322(14) 0.7584(9) 0.7891(4) 0.126(5) Uani 1 1 d .
N2 N 0.9546(7) 1.1242(4) 0.8352(2) 0.0447(19) Uani 1 1 d .
N3 N 0.7049(7) 1.0899(4) 0.8265(2) 0.0468(19) Uani 1 1 d .
N1 N 0.7611(7) 0.9033(4) 0.8139(2) 0.0402(17) Uani 1 1 d .
N4 N 0.9508(10) 0.6576(7) 0.7688(3) 0.088(3) Uani 1 1 d .
H4 H 1.0066 0.6431 0.7502 0.105 Uiso 1 1 calc R
N6 N 0.4495(6) 1.1241(4) 0.9460(2) 0.0378(17) Uani 1 1 d .
N7 N 0.2092(6) 1.1846(4) 0.94948(19) 0.0340(17) Uani 1 1 d .
N5 N 0.3477(6) 0.9433(4) 0.95361(19) 0.0321(15) Uani 1 1 d .
N8 N 0.2376(7) 0.7005(4) 1.0057(2) 0.0480(19) Uani 1 1 d .
H8A H 0.2128 0.6848 1.0303 0.058 Uiso 1 1 calc R
O1 O 1.0188(5) 0.9598(4) 0.8295(2) 0.0659(19) Uani 1 1 d .
O2 O 0.8728(6) 1.0300(4) 0.76578(18) 0.0594(19) Uani 1 1 d .
O3 O 0.8100(6) 0.9800(3) 0.88352(17) 0.0539(17) Uani 1 1 d .
O4 O 0.6817(6) 0.8979(4) 0.9221(2) 0.0616(19) Uani 1 1 d .
O5 O 0.1057(5) 1.0318(3) 0.95569(19) 0.0523(16) Uani 1 1 d .
O6 O 0.2949(5) 1.0655(3) 1.01341(17) 0.0452(16) Uani 1 1 d .
O7 O 0.2834(6) 1.0391(3) 0.89259(17) 0.0487(17) Uani 1 1 d .
O8 O 0.3418(6) 0.9513(4) 0.84106(19) 0.0630(19) Uani 1 1 d .
O9 O 0.4256(9) 0.8070(6) 0.8054(4) 0.152(4) Uani 1 1 d .

loop_
_atom_site_aniso_label
_atom_site_aniso_U_11
_atom_site_aniso_U_22
_atom_site_aniso_U_33
_atom_site_aniso_U_23
_atom_site_aniso_U_13
_atom_site_aniso_U_12
V1 0.0540(10) 0.0340(9) 0.0535(10) 0.0001(8) 0.0024(8) -0.0039(8)
V2 0.0407(8) 0.0181(7) 0.0542(9) 0.0101(7) -0.0026(9) -0.0019(8)
C1 0.035(6) 0.061(8) 0.074(7) 0.007(6) -0.013(5) 0.003(5)
C2 0.055(8) 0.065(9) 0.114(10) -0.008(7) -0.009(7) -0.018(7)
C3 0.076(9) 0.056(8) 0.103(10) -0.007(7) -0.019(8) -0.027(7)
C4 0.068(8) 0.040(7) 0.063(7) -0.010(5) -0.006(6) -0.008(6)
C5 0.080(9) 0.029(7) 0.108(9) -0.008(6) -0.002(8) -0.018(7)
C6 0.079(9) 0.026(7) 0.131(10) 0.002(7) -0.017(8) 0.013(6)
C7 0.048(7) 0.052(7) 0.081(8) 0.002(6) 0.001(6) 0.011(6)
C8 0.064(8) 0.027(7) 0.154(11) 0.028(7) 0.026(8) 0.019(6)
C9 0.060(8) 0.072(9) 0.121(10) 0.032(8) 0.009(7) -0.002(7)
C10 0.049(6) 0.016(6) 0.093(8) 0.011(5) 0.007(6) 0.005(5)
C11 0.049(6) 0.034(5) 0.034(5) 0.005(4) 0.000(5) 0.000(6)
C12 0.064(7) 0.030(6) 0.037(5) -0.002(4) 0.005(5) -0.002(5)
C13 0.060(6) 0.045(6) 0.042(6) 0.014(5) 0.018(5) 0.010(5)
C14 0.101(9) 0.053(7) 0.061(7) 0.008(6) 0.013(7) -0.004(6)
C15 0.104(9) 0.085(9) 0.048(7) 0.011(7) 0.016(7) 0.015(9)
C16 0.103(9) 0.088(10) 0.046(7) -0.003(6) -0.007(6) 0.002(8)
C17 0.103(9) 0.052(7) 0.052(7) 0.005(6) -0.001(6) -0.005(7)
C18 0.083(7) 0.033(6) 0.028(5) -0.002(4) 0.002(5) 0.001(5)
C19 0.075(8) 0.040(6) 0.049(6) 0.004(5) 0.008(5) -0.001(5)
C20 0.058(6) 0.036(5) 0.043(5) -0.003(4) 0.005(5) -0.005(5)
C21 0.086(8) 0.047(7) 0.059(7) 0.013(5) 0.013(6) 0.010(6)
C22 0.074(8) 0.037(6) 0.066(7) 0.005(5) 0.028(7) 0.019(6)
C23 0.070(8) 0.042(6) 0.051(6) 0.002(5) 0.029(6) 0.004(6)
C24 0.100(10) 0.051(8) 0.097(9) -0.008(7) 0.057(8) -0.002(7)
C25 0.109(11) 0.068(10) 0.136(12) -0.016(9) 0.065(9) -0.027(8)
C26 0.135(13) 0.049(9) 0.117(11) -0.005(7) 0.042(9) -0.016(8)
C27 0.140(13) 0.044(7) 0.069(8) -0.001(6) 0.023(8) 0.020(8)
C28 0.087(9) 0.047(7) 0.054(7) 0.005(6) 0.029(6) 0.020(7)
C29 0.069(8) 0.058(8) 0.092(9) -0.007(7) 0.012(7) 0.017(6)
C31 0.047(6) 0.034(6) 0.067(7) -0.002(5) 0.003(5) 0.000(5)
C30 0.066(7) 0.041(6) 0.034(5) 0.007(5) -0.009(5) 0.009(6)
C32 0.021(5) 0.074(8) 0.083(8) -0.010(6) 0.001(5) -0.005(5)
C33 0.051(7) 0.049(8) 0.091(8) -0.001(6) 0.001(6) -0.022(6)
C34 0.043(6) 0.038(6) 0.061(7) -0.002(5) -0.011(5) -0.019(5)
C35 0.066(8) 0.024(6) 0.087(8) 0.008(5) 0.001(6) -0.030(5)
C36 0.064(7) 0.013(5) 0.081(8) 0.006(5) -0.009(6) 0.001(5)
C37 0.050(6) 0.036(5) 0.028(5) 0.002(4) -0.003(4) 0.001(5)
C38 0.076(8) 0.035(6) 0.071(7) 0.008(5) 0.007(6) 0.029(6)
C39 0.062(7) 0.052(7) 0.084(8) 0.010(7) 0.004(6) 0.017(6)
C40 0.041(6) 0.039(6) 0.071(7) -0.001(6) 0.001(5) 0.011(5)
C41 0.048(6) 0.008(4) 0.048(6) 0.008(4) -0.003(5) -0.008(4)
C42 0.044(6) 0.019(5) 0.035(5) -0.005(4) 0.007(4) -0.003(4)
C43 0.046(5) 0.004(4) 0.061(6) 0.005(4) -0.008(5) -0.005(4)
C44 0.065(7) 0.034(6) 0.046(6) -0.006(5) 0.002(5) 0.003(5)
C45 0.117(9) 0.028(6) 0.051(6) -0.005(5) -0.032(6) 0.006(6)
C46 0.114(9) 0.028(6) 0.058(7) 0.008(5) -0.029(6) 0.001(6)
C47 0.068(7) 0.041(7) 0.063(7) -0.007(5) -0.018(6) 0.007(5)
C48 0.043(6) 0.044(6) 0.035(5) 0.010(5) -0.012(4) -0.003(5)
C49 0.053(6) 0.029(5) 0.041(6) 0.007(4) -0.005(5) -0.002(5)
C50 0.047(6) 0.032(5) 0.032(5) 0.005(4) -0.001(4) 0.004(4)
C51 0.041(6) 0.021(5) 0.066(6) -0.007(4) -0.014(5) -0.003(4)
C52 0.054(6) 0.006(4) 0.053(6) 0.003(4) -0.006(6) 0.002(5)
C53 0.055(6) 0.019(5) 0.034(5) -0.010(4) -0.002(5) -0.008(4)
C54 0.099(8) 0.029(6) 0.044(6) 0.005(5) 0.008(6) -0.001(6)
C55 0.085(8) 0.027(6) 0.074(8) -0.013(6) 0.014(6) 0.011(6)
C56 0.075(8) 0.018(6) 0.081(8) 0.005(5) -0.008(6) 0.007(5)
C57 0.066(7) 0.033(6) 0.064(7) 0.000(5) -0.005(6) -0.016(6)
C58 0.057(6) 0.019(5) 0.041(6) -0.001(4) 0.004(5) -0.007(5)
C59 0.067(7) 0.014(5) 0.054(6) 0.000(4) 0.010(5) -0.002(4)
C60 0.045(6) 0.047(7) 0.043(6) 0.028(5) -0.008(5) -0.017(5)
C61 0.109(11) 0.126(13) 0.143(13) -0.034(10) -0.021(10) -0.050(10)
N2 0.051(5) 0.022(5) 0.061(5) 0.003(4) -0.003(4) 0.003(4)
N3 0.050(5) 0.041(5) 0.050(5) 0.009(4) 0.003(4) 0.007(4)
N1 0.054(5) 0.031(4) 0.036(4) 0.004(3) 0.011(4) -0.004(4)
N4 0.095(8) 0.101(9) 0.067(7) -0.015(6) 0.029(6) 0.032(7)
N6 0.038(4) 0.022(4) 0.053(5) -0.001(4) 0.001(4) 0.005(3)
N7 0.040(5) 0.019(4) 0.043(4) 0.009(3) -0.002(3) 0.012(3)
N5 0.048(4) 0.020(4) 0.028(4) 0.005(3) -0.012(4) -0.002(3)
N8 0.067(5) 0.040(5) 0.037(4) 0.009(3) 0.022(4) -0.015(4)
O1 0.039(4) 0.053(4) 0.105(5) 0.013(4) -0.011(4) 0.003(3)
O2 0.075(5) 0.051(5) 0.052(4) -0.005(3) -0.001(3) -0.016(4)
O3 0.081(5) 0.031(4) 0.049(4) -0.006(3) -0.002(3) 0.003(3)
O4 0.084(5) 0.044(4) 0.057(4) 0.011(3) 0.020(4) 0.010(4)
O5 0.041(4) 0.032(4) 0.084(4) 0.016(3) -0.005(3) 0.006(3)
O6 0.064(4) 0.017(3) 0.054(4) 0.008(3) 0.005(3) 0.004(3)
O7 0.072(5) 0.012(3) 0.062(4) 0.018(3) -0.011(3) 0.006(3)
O8 0.098(5) 0.048(4) 0.042(4) 0.012(3) 0.004(4) -0.012(4)
O9 0.107(8) 0.092(7) 0.257(13) -0.029(8) 0.023(8) 0.008(6)

loop_
_atom_type_symbol
_atom_type_description
_atom_type_scat_dispersion_real
_atom_type_scat_dispersion_imag
_atom_type_scat_source
C C 0.0033 0.0016 'International Tables Vol C Tables 4.2.6.8 and 6.1.1.4'
H H 0.0000 0.0000 'International Tables Vol C Tables 4.2.6.8 and 6.1.1.4'
N N 0.0061 0.0033 'International Tables Vol C Tables 4.2.6.8 and 6.1.1.4'
O O 0.0106 0.0060 'International Tables Vol C Tables 4.2.6.8 and 6.1.1.4'
V V 0.3005 0.5294 'International Tables Vol C Tables 4.2.6.8 and 6.1.1.4'

loop_
_geom_angle_atom_site_label_1
_geom_angle_atom_site_label_2
_geom_angle_atom_site_label_3
_geom_angle
O1 V1 O2 102.4(3)
O1 V1 O3 101.2(3)
O2 V1 O3 155.4(3)
O1 V1 N1 103.7(3)
O2 V1 N1 88.8(3)
O3 V1 N1 78.9(3)
O1 V1 N2 93.6(3)
O2 V1 N2 86.0(3)
O3 V1 N2 99.5(2)
N1 V1 N2 162.7(3)
O1 V1 N3 166.3(3)
O2 V1 N3 80.0(3)
O3 V1 N3 78.7(2)
N1 V1 N3 89.8(3)
N2 V1 N3 73.0(3)
O5 V2 O6 102.3(3)
O5 V2 O7 99.3(3)
O6 V2 O7 157.3(2)
O5 V2 N5 105.5(3)
O6 V2 N5 88.7(2)
O7 V2 N5 78.8(2)
O5 V2 N7 91.6(3)
O6 V2 N7 91.3(2)
O7 V2 N7 95.1(2)
N5 V2 N7 162.5(3)
O5 V2 N6 164.1(3)
O6 V2 N6 82.0(2)
O7 V2 N6 79.1(2)
N5 V2 N6 89.8(2)
N7 V2 N6 72.9(2)
N2 C1 C2 122.5(10)
N2 C1 H1 118.8
C2 C1 H1 118.8
C3 C2 C1 118.2(10)
C3 C2 H2 120.9
C1 C2 H2 120.9
C2 C3 C4 122.2(11)
C2 C3 H3 118.9
C4 C3 H3 118.9
C3 C4 C5 125.9(10)
C3 C4 C12 115.8(10)
C5 C4 C12 118.2(9)
C6 C5 C4 123.1(10)
C6 C5 H5 118.5
C4 C5 H5 118.5
C5 C6 C7 122.0(10)
C5 C6 H6 119.0
C7 C6 H6 119.0
C8 C7 C11 120.3(10)
C8 C7 C6 124.6(10)
C11 C7 C6 115.1(9)
C7 C8 C9 118.2(10)
C7 C8 H8 120.9
C9 C8 H8 120.9
C8 C9 C10 119.2(10)
C8 C9 H9 120.4
C10 C9 H9 120.4
N3 C10 C9 124.1(9)
N3 C10 H10 118.0
C9 C10 H10 118.0
C7 C11 N3 121.0(9)
C7 C11 C12 123.2(9)
N3 C11 C12 115.8(8)
N2 C12 C4 123.4(9)
N2 C12 C11 118.4(8)
C4 C12 C11 118.2(9)
O2 C13 C14 122.2(10)
O2 C13 C18 123.8(8)
C14 C13 C18 114.0(9)
C15 C14 C13 125.4(10)
C15 C14 H14 117.3
C13 C14 H14 117.3
C14 C15 C16 119.8(10)
C14 C15 H15 120.1
C16 C15 H15 120.1
C17 C16 C15 116.3(10)
C17 C16 H16 121.8
C15 C16 H16 121.8
C18 C17 C16 125.4(10)
C18 C17 H17 117.3
C16 C17 H17 117.3
C17 C18 C19 119.4(9)
C17 C18 C13 118.8(8)
C19 C18 C13 121.7(8)
N1 C19 C18 127.7(9)
N1 C19 H19 116.2
C18 C19 H19 116.2
N1 C20 C30 108.5(7)
N1 C20 C21 109.5(7)
C30 C20 C21 108.4(7)
N1 C20 H20 110.1
C30 C20 H20 110.1
C21 C20 H20 110.1
C22 C21 C20 115.0(8)
C22 C21 H21A 108.5
C20 C21 H21A 108.5
C22 C21 H21B 108.5
C20 C21 H21B 108.5
H21A C21 H21B 107.5
C29 C22 C23 106.2(9)
C29 C22 C21 125.4(11)
C23 C22 C21 127.9(9)
C24 C23 C28 117.8(11)
C24 C23 C22 134.5(10)
C28 C23 C22 107.7(10)
C23 C24 C25 119.0(10)
C23 C24 H24 120.5
C25 C24 H24 120.5
C26 C25 C24 121.6(12)
C26 C25 H25 119.2
C24 C25 H25 119.2
C25 C26 C27 121.3(12)
C25 C26 H26 119.3
C27 C26 H26 119.3
C26 C27 C28 116.7(11)
C26 C27 H27 121.7
C28 C27 H27 121.7
N4 C28 C23 108.2(11)
N4 C28 C27 128.3(11)
C23 C28 C27 123.5(11)
C22 C29 N4 110.5(11)
C22 C29 H29 124.8
N4 C29 H29 124.8
N6 C31 C32 125.1(9)
N6 C31 H31 117.5
C32 C31 H31 117.5
O4 C30 O3 123.1(8)
O4 C30 C20 121.9(9)
O3 C30 C20 115.0(8)
C33 C32 C31 117.6(9)
C33 C32 H32 121.2
C31 C32 H32 121.2
C32 C33 C34 120.2(9)
C32 C33 H33 119.9
C34 C33 H33 119.9
C33 C34 C42 118.6(9)
C33 C34 C35 123.5(9)
C42 C34 C35 117.9(9)
C36 C35 C34 119.1(8)
C36 C35 H35 120.5
C34 C35 H35 120.5
C35 C36 C37 124.4(8)
C35 C36 H36 117.8
C37 C36 H36 117.8
C38 C37 C41 116.8(8)
C38 C37 C36 126.1(9)
C41 C37 C36 117.1(8)
C39 C38 C37 122.6(9)
C39 C38 H38 118.7
C37 C38 H38 118.7
C38 C39 C40 116.4(9)
C38 C39 H39 121.8
C40 C39 H39 121.8
N7 C40 C39 123.7(9)
N7 C40 H40 118.1
C39 C40 H40 118.1
N7 C41 C37 121.1(8)
N7 C41 C42 118.8(7)
C37 C41 C42 120.0(8)
C34 C42 N6 122.1(8)
C34 C42 C41 121.5(8)
N6 C42 C41 116.4(7)
O6 C43 C44 122.7(7)
O6 C43 C48 120.2(7)
C44 C43 C48 117.0(7)
C45 C44 C43 124.3(8)
C45 C44 H44 117.9
C43 C44 H44 117.9
C44 C45 C46 120.7(9)
C44 C45 H45 119.7
C46 C45 H45 119.7
C47 C46 C45 117.0(9)
C47 C46 H46 121.5
C45 C46 H46 121.5
C46 C47 C48 123.8(9)
C46 C47 H47 118.1
C48 C47 H47 118.1
C47 C48 C49 119.2(9)
C47 C48 C43 117.0(8)
C49 C48 C43 123.8(8)
N5 C49 C48 128.6(8)
N5 C49 H49 115.7
C48 C49 H49 115.7
N5 C50 C60 107.4(7)
N5 C50 C51 108.8(6)
C60 C50 C51 110.4(6)
N5 C50 H50 110.1
C60 C50 H50 110.1
C51 C50 H50 110.1
C52 C51 C50 111.2(6)
C52 C51 H51A 109.4
C50 C51 H51A 109.4
C52 C51 H51B 109.4
C50 C51 H51B 109.4
H51A C51 H51B 108.0
C59 C52 C53 107.1(7)
C59 C52 C51 126.3(8)
C53 C52 C51 126.4(8)
C54 C53 C58 120.5(8)
C54 C53 C52 133.8(8)
C58 C53 C52 105.7(7)
C53 C54 C55 118.0(8)
C53 C54 H54 121.0
C55 C54 H54 121.0
C56 C55 C54 120.7(9)
C56 C55 H55 119.7
C54 C55 H55 119.7
C57 C56 C55 121.5(9)
C57 C56 H56 119.2
C55 C56 H56 119.2
C56 C57 C58 118.1(9)
C56 C57 H57 120.9
C58 C57 H57 120.9
N8 C58 C57 129.2(9)
N8 C58 C53 109.6(8)
C57 C58 C53 121.2(9)
C52 C59 N8 110.0(8)
C52 C59 H59 125.0
N8 C59 H59 125.0
O8 C60 O7 124.0(8)
O8 C60 C50 119.6(9)
O7 C60 C50 116.4(8)
C1 N2 C12 117.9(8)
C1 N2 V1 122.4(7)
C12 N2 V1 118.8(6)
C10 N3 C11 117.2(8)
C10 N3 V1 130.2(6)
C11 N3 V1 112.6(6)
C19 N1 C20 121.0(8)
C19 N1 V1 126.8(6)
C20 N1 V1 112.2(5)
C28 N4 C29 107.3(9)
C28 N4 H4 126.3
C29 N4 H4 126.3
C31 N6 C42 116.2(7)
C31 N6 V2 131.2(6)
C42 N6 V2 112.5(5)
C40 N7 C41 119.3(7)
C40 N7 V2 121.5(6)
C41 N7 V2 119.1(5)
C49 N5 C50 121.4(7)
C49 N5 V2 125.6(6)
C50 N5 V2 113.0(5)
C58 N8 C59 107.6(7)
C58 N8 H8A 126.2
C59 N8 H8A 126.2
C13 O2 V1 131.2(6)
C30 O3 V1 117.9(5)
C43 O6 V2 132.5(5)
C60 O7 V2 119.0(5)

loop_
_geom_bond_atom_site_label_1
_geom_bond_atom_site_label_2
_geom_bond_distance
V1 O1 1.585(5)
V1 O2 1.958(6)
V1 O3 2.004(6)
V1 N1 2.059(7)
V1 N2 2.156(7)
V1 N3 2.335(7)
V2 O5 1.571(5)
V2 O6 1.938(6)
V2 O7 1.990(6)
V2 N5 2.056(6)
V2 N7 2.164(6)
V2 N6 2.360(7)
C1 N2 1.343(10)
C1 C2 1.411(13)
C1 H1 0.9300
C2 C3 1.350(14)
C2 H2 0.9300
C3 C4 1.393(13)
C3 H3 0.9300
C4 C5 1.415(13)
C4 C12 1.418(12)
C5 C6 1.295(12)
C5 H5 0.9300
C6 C7 1.479(14)
C6 H6 0.9300
C7 C8 1.364(13)
C7 C11 1.387(12)
C8 C9 1.377(14)
C8 H8 0.9300
C9 C10 1.398(12)
C9 H9 0.9300
C10 N3 1.292(10)
C10 H10 0.9300
C11 N3 1.399(10)
C11 C12 1.420(12)
C12 N2 1.351(10)
C13 O2 1.305(10)
C13 C14 1.413(11)
C13 C18 1.448(12)
C14 C15 1.362(13)
C14 H14 0.9300
C15 C16 1.398(14)
C15 H15 0.9300
C16 C17 1.377(13)
C16 H16 0.9300
C17 C18 1.372(12)
C17 H17 0.9300
C18 C19 1.436(11)
C19 N1 1.261(9)
C19 H19 0.9300
C20 N1 1.455(9)
C20 C30 1.497(11)
C20 C21 1.586(12)
C20 H20 0.9800
C21 C22 1.508(12)
C21 H21A 0.9700
C21 H21B 0.9700
C22 C29 1.339(13)
C22 C23 1.427(13)
C23 C24 1.381(13)
C23 C28 1.389(12)
C24 C25 1.388(14)
C24 H24 0.9300
C25 C26 1.364(14)
C25 H25 0.9300
C26 C27 1.366(14)
C26 H26 0.9300
C27 C28 1.394(14)
C27 H27 0.9300
C28 N4 1.361(13)
C29 N4 1.399(12)
C29 H29 0.9300
C31 N6 1.311(10)
C31 C32 1.391(11)
C31 H31 0.9300
C30 O4 1.229(9)
C30 O3 1.327(10)
C32 C33 1.373(12)
C32 H32 0.9300
C33 C34 1.373(12)
C33 H33 0.9300
C34 C42 1.386(11)
C34 C35 1.472(12)
C35 C36 1.325(11)
C35 H35 0.9300
C36 C37 1.421(11)
C36 H36 0.9300
C37 C38 1.389(11)
C37 C41 1.410(11)
C38 C39 1.358(13)
C38 H38 0.9300
C39 C40 1.407(12)
C39 H39 0.9300
C40 N7 1.312(9)
C40 H40 0.9300
C41 N7 1.361(9)
C41 C42 1.416(11)
C42 N6 1.393(9)
C43 O6 1.350(8)
C43 C44 1.389(10)
C43 C48 1.425(11)
C44 C45 1.335(11)
C44 H44 0.9300
C45 C46 1.396(12)
C45 H45 0.9300
C46 C47 1.373(11)
C46 H46 0.9300
C47 C48 1.413(11)
C47 H47 0.9300
C48 C49 1.415(10)
C49 N5 1.259(9)
C49 H49 0.9300
C50 N5 1.472(9)
C50 C60 1.515(10)
C50 C51 1.565(10)
C50 H50 0.9800
C51 C52 1.514(10)
C51 H51A 0.9700
C51 H51B 0.9700
C52 C59 1.350(11)
C52 C53 1.454(11)
C53 C54 1.380(11)
C53 C58 1.394(10)
C54 C55 1.407(12)
C54 H54 0.9300
C55 C56 1.384(12)
C55 H55 0.9300
C56 C57 1.367(11)
C56 H56 0.9300
C57 C58 1.394(12)
C57 H57 0.9300
C58 N8 1.366(10)
C59 N8 1.393(10)
C59 H59 0.9300
C60 O8 1.250(10)
C60 O7 1.297(10)
C61 O9 1.356(13)
N4 H4 0.8600
N8 H8A 0.8600
